data_7028811
loop_
_publ_author_name
'Wang, Xiuli'
'Han, Na'
'Lin, Hongyan'
'Tian, Aixiang'
'Liu, Guocheng'
'Zhang, Juwen'

_publ_section_title
;
 pH and amine-induced various octamolybdate-based metal-organic complexes:
 assembly, structures and properties.
;
_journal_issue 5
_journal_name_full 'Dalton transactions (Cambridge, England : 2003)'
_journal_page_first 2052
_journal_page_last 2060
_journal_paper_doi 10.1039/c3dt52494a
_journal_volume 43
_journal_year 2014
_chemical_formula_sum 'C35 H33 Cu7 Mo8 N14 O46'
_chemical_formula_weight 2598.05
_chemical_name_systematic
; 
 ? 
;
_space_group_IT_number 2
_symmetry_space_group_name_Hall '-P 1'
_symmetry_space_group_name_H-M 'P -1'
_atom_sites_solution_hydrogens geom
_atom_sites_solution_primary direct
_atom_sites_solution_secondary difmap
_audit_creation_method SHELXL-97
_cell_angle_alpha 89.5340(10)
_cell_angle_beta 88.8510(10)
_cell_angle_gamma 86.5140(10)
_cell_formula_units_Z 1
_cell_length_a 11.2962(8)
_cell_length_b 11.7757(8)
_cell_length_c 12.1986(8)
_cell_measurement_temperature 293(2)
_cell_volume 1619.30(19)
_computing_structure_refinement 'SHELXL-97 (Sheldrick, 1997)'
_computing_structure_solution 'SHELXS-97 (Sheldrick, 1990)'
_diffrn_ambient_temperature 293(2)
_diffrn_measured_fraction_theta_full 0.989
_diffrn_measured_fraction_theta_max 0.989
_diffrn_radiation_monochromator graphite
_diffrn_radiation_source 'fine-focus sealed tube'
_diffrn_radiation_type MoK\a
_diffrn_radiation_wavelength 0.71073
_diffrn_reflns_av_R_equivalents 0.0167
_diffrn_reflns_limit_h_max 12
_diffrn_reflns_limit_h_min -13
_diffrn_reflns_limit_k_max 13
_diffrn_reflns_limit_k_min -14
_diffrn_reflns_limit_l_max 9
_diffrn_reflns_limit_l_min -14
_diffrn_reflns_number 8203
_diffrn_reflns_theta_full 25.00
_diffrn_reflns_theta_max 25.00
_diffrn_reflns_theta_min 1.73
_exptl_absorpt_coefficient_mu 3.857
_exptl_crystal_colour red
_exptl_crystal_density_diffrn 2.664
_exptl_crystal_density_method 'not measured'
_exptl_crystal_description block
_exptl_crystal_F_000 1248
_exptl_crystal_size_max 0.24
_exptl_crystal_size_mid 0.22
_exptl_crystal_size_min 0.2
_refine_diff_density_max 2.397
_refine_diff_density_min -1.434
_refine_diff_density_rms 0.130
_refine_ls_extinction_method none
_refine_ls_goodness_of_fit_ref 1.063
_refine_ls_hydrogen_treatment mixed
_refine_ls_matrix_type full
_refine_ls_number_parameters 532
_refine_ls_number_reflns 5642
_refine_ls_number_restraints 0
_refine_ls_restrained_S_all 1.063
_refine_ls_R_factor_all 0.0412
_refine_ls_R_factor_gt 0.0373
_refine_ls_shift/su_max 0.003
_refine_ls_shift/su_mean 0.000
_refine_ls_structure_factor_coef Fsqd
_refine_ls_weighting_details 'calc w=1/[\s^2^(Fo^2^)+(0.0402P)^2^+9.9200P] where P=(Fo^2^+2Fc^2^)/3'
_refine_ls_weighting_scheme calc
_refine_ls_wR_factor_gt 0.0954
_refine_ls_wR_factor_ref 0.0975
_reflns_number_gt 5124
_reflns_number_total 5642
_reflns_threshold_expression >2sigma(I)
_cod_data_source_file c3dt52494a.txt
_cod_data_source_block 3
_cod_original_sg_symbol_H-M P-1
_cod_database_code 7028811
_diffrn_reflns_av_nueti/neti 0.0310

loop_
_symmetry_equiv_pos_as_xyz
'x, y, z'
'-x, -y, -z'

loop_
_atom_site_label
_atom_site_type_symbol
_atom_site_fract_x
_atom_site_fract_y
_atom_site_fract_z
_atom_site_U_iso_or_equiv
_atom_site_adp_type
_atom_site_occupancy
_atom_site_symmetry_multiplicity
_atom_site_calc_flag
_atom_site_refinement_flags
_atom_site_disorder_assembly
_atom_site_disorder_group
C1 C 1.0032(11) 1.9223(11) 0.2763(11) 0.036(3) Uani 0.50 1 d P A .
N1 N 1.1612(4) 1.5526(4) 0.0146(4) 0.0205(9) Uani 1 1 d . . .
O1 O 1.4697(3) 2.0236(3) 0.3914(3) 0.0179(7) Uani 1 1 d . . .
Cu1 Cu 1.00795(18) 1.73603(16) 0.43228(17) 0.0319(3) Uani 0.4595(18) 1 d P A 1
Cu1' Cu 1.05175(16) 1.72549(13) 0.39307(14) 0.0319(3) Uani 0.5405(18) 1 d P A 2
Mo1 Mo 1.63029(4) 1.93168(3) 0.43626(3) 0.01665(10) Uani 1 1 d . . .
O1W O 0.3933(6) 0.4138(5) 0.1656(5) 0.0619(15) Uani 1 1 d G . .
H1WA H 0.3827 0.3531 0.2018 0.093 Uiso 1 1 d G . .
H1WB H 0.4190 0.4633 0.2079 0.093 Uiso 1 1 d G . .
C2 C 0.9535(5) 1.7799(5) -0.0442(5) 0.0310(13) Uani 1 1 d . . .
N2 N 1.3654(4) 1.6597(4) 0.0600(4) 0.0271(10) Uani 1 1 d . . .
O2 O 1.6684(3) 2.0895(3) 0.4597(3) 0.0206(8) Uani 1 1 d . . .
Cu2 Cu 1.0000 2.0000 0.0000 0.0389(3) Uani 1 2 d S . .
Mo2 Mo 1.56304(4) 2.19288(4) 0.37053(4) 0.02467(12) Uani 1 1 d . . .
O2W O 1.1317(9) 1.6976(10) 0.7431(7) 0.130(4) Uani 1 1 d G . .
H2WA H 1.0660 1.6413 0.7316 0.196 Uiso 1 1 d G . .
H2WB H 1.1194 1.7365 0.8010 0.196 Uiso 1 1 d G . .
C3 C 1.0684(7) 1.6023(9) 0.1865(6) 0.064(3) Uani 0.942(17) 1 d P A 1
C3' C 1.039(13) 1.73(2) 0.232(12) 0.064(3) Uani 0.058(17) 1 d P A 2
N3 N 0.8387(4) 1.9445(4) 0.0240(4) 0.0258(10) Uani 1 1 d . . .
O3 O 1.4062(4) 2.2364(3) 0.3317(3) 0.0346(10) Uani 1 1 d . . .
Cu3 Cu 1.0000 1.5000 0.0000 0.02045(19) Uani 1 2 d S . .
Mo3 Mo 1.30553(5) 2.11730(5) 0.29044(4) 0.03274(13) Uani 1 1 d . . .
O3W O 1.1349(4) 1.6477(4) 0.5285(4) 0.0419(11) Uani 1 1 d . . .
C4 C 1.1737(5) 1.6041(5) 0.1095(4) 0.0300(13) Uani 1 1 d . . .
N4 N 0.6383(4) 1.8255(4) 0.0600(4) 0.0245(10) Uani 1 1 d . . .
O4 O 1.2546(3) 1.9685(4) 0.3276(3) 0.0312(9) Uani 1 1 d . . .
Cu4 Cu 1.50619(6) 1.73442(7) 0.09925(6) 0.03290(18) Uani 1 1 d . . .
Mo4 Mo 1.37449(4) 1.85714(4) 0.36222(4) 0.02267(11) Uani 1 1 d . . .
C5 C 1.2502(5) 1.5535(5) -0.0572(5) 0.0292(13) Uani 1 1 d . . .
H5 H 1.2440 1.5177 -0.1244 0.035 Uiso 1 1 calc R A .
N5 N 1.0189(5) 1.8870(5) 0.4682(4) 0.0396(13) Uani 1 1 d . . .
O5 O 1.5173(3) 1.8139(3) 0.4490(3) 0.0211(8) Uani 1 1 d . . .
Cu5 Cu 0.5000 1.5000 0.5000 0.0291(2) Uani 1 2 d S . .
C6 C 1.3519(5) 1.6063(5) -0.0343(5) 0.0333(14) Uani 1 1 d . A .
H6 H 1.4133 1.6048 -0.0863 0.040 Uiso 1 1 calc R . .
N6 N 0.8743(4) 1.6485(4) 0.4459(4) 0.0311(11) Uani 1 1 d . . .
O6 O 1.2920(4) 1.7424(4) 0.3829(4) 0.0382(10) Uani 1 1 d . . .
C7 C 1.2745(5) 1.6564(6) 0.1323(5) 0.0397(16) Uani 1 1 d . A .
H7 H 1.2806 1.6909 0.2002 0.048 Uiso 1 1 calc R . .
N7 N 0.6582(4) 1.5608(4) 0.4924(4) 0.0270(10) Uani 1 1 d . A .
O7 O 1.0141(8) 1.8145(7) 0.2631(7) 0.035(2) Uani 0.50 1 d P . .
C8 C 0.8377(5) 1.8332(4) 0.0005(4) 0.0214(11) Uani 1 1 d . . .
O8 O 0.9912(10) 1.9926(8) 0.2038(7) 0.051(3) Uani 0.50 1 d P . .
C9 C 0.7396(5) 1.9959(5) 0.0641(5) 0.0324(13) Uani 1 1 d . . .
H9 H 0.7373 2.0731 0.0798 0.039 Uiso 1 1 calc R . .
O9 O 1.0397(4) 1.8436(4) -0.0435(4) 0.0440(12) Uani 1 1 d . . .
C10 C 0.6396(5) 1.9356(5) 0.0828(5) 0.0291(13) Uani 1 1 d . . .
H10 H 0.5715 1.9732 0.1120 0.035 Uiso 1 1 calc R . .
O10 O 0.9572(4) 1.6809(3) -0.0774(4) 0.0388(11) Uani 1 1 d . . .
C11 C 0.7385(5) 1.7751(5) 0.0164(5) 0.0271(12) Uani 1 1 d . . .
H11 H 0.7397 1.6989 -0.0032 0.033 Uiso 1 1 calc R . .
O11 O 0.9773(3) 1.5617(4) 0.1503(3) 0.0374(10) Uani 1 1 d . . .
C12 C 0.9938(7) 1.9693(6) 0.3943(6) 0.0465(17) Uani 1 1 d . . .
O12 O 1.0568(10) 1.6875(11) 0.2595(9) 0.0367(16) Uani 0.429(9) 1 d P A 1
O12' O 1.0975(7) 1.5981(7) 0.2936(6) 0.0367(16) Uani 0.571(9) 1 d P A 2
C13 C 1.0258(7) 1.9179(6) 0.5723(6) 0.0477(18) Uani 1 1 d . . .
H13 H 1.0443 1.8623 0.6249 0.057 Uiso 1 1 calc R . .
O13 O 1.4390(3) 1.8349(4) 0.2354(3) 0.0315(9) Uani 1 1 d . . .
C14 C 0.7936(5) 1.6404(5) 0.3676(5) 0.0293(13) Uani 1 1 d . A .
H14 H 0.8113 1.6638 0.2965 0.035 Uiso 1 1 calc R . .
O14 O 0.4929(3) 1.5485(3) 0.3469(3) 0.0302(9) Uani 1 1 d . . .
C15 C 0.6848(5) 1.5978(4) 0.3909(5) 0.0246(12) Uani 1 1 d . . .
O15 O 0.6087(4) 1.6154(4) 0.2126(3) 0.0359(10) Uani 1 1 d . . .
C16 C 0.7384(5) 1.5673(5) 0.5696(5) 0.0316(13) Uani 1 1 d . . .
H16 H 0.7219 1.5419 0.6404 0.038 Uiso 1 1 calc R A .
O16 O 1.3711(5) 2.0843(4) 0.1678(4) 0.0497(13) Uani 1 1 d . . .
C17 C 0.8463(5) 1.6118(6) 0.5453(5) 0.0360(14) Uani 1 1 d . A .
H17 H 0.9012 1.6161 0.6007 0.043 Uiso 1 1 calc R . .
O17 O 1.1772(5) 2.1908(5) 0.2596(4) 0.0590(15) Uani 1 1 d . . .
C18 C 0.5892(5) 1.5874(5) 0.3090(5) 0.0275(12) Uani 1 1 d . A .
O18 O 1.6122(4) 2.3218(3) 0.4074(4) 0.0434(11) Uani 1 1 d . . .
O19 O 1.6294(4) 2.1641(4) 0.2471(4) 0.0427(11) Uani 1 1 d . . .
O20 O 1.7316(3) 1.8692(3) 0.5268(3) 0.0273(9) Uani 1 1 d . . .
O21 O 1.6923(3) 1.9048(3) 0.3125(3) 0.0296(9) Uani 1 1 d . . .

loop_
_atom_site_aniso_label
_atom_site_aniso_U_11
_atom_site_aniso_U_22
_atom_site_aniso_U_33
_atom_site_aniso_U_23
_atom_site_aniso_U_13
_atom_site_aniso_U_12
C1 0.036(6) 0.040(7) 0.034(7) 0.004(6) -0.014(5) -0.008(5)
N1 0.018(2) 0.024(2) 0.019(2) -0.0024(17) -0.0010(17) -0.0034(17)
O1 0.0191(17) 0.0201(17) 0.0143(17) -0.0021(13) -0.0029(14) 0.0005(14)
Cu1 0.0373(9) 0.0259(5) 0.0330(9) -0.0049(6) 0.0020(6) -0.0060(6)
Cu1' 0.0373(9) 0.0259(5) 0.0330(9) -0.0049(6) 0.0020(6) -0.0060(6)
Mo1 0.0161(2) 0.0175(2) 0.0160(2) -0.00428(16) 0.00083(16) 0.00178(16)
O1W 0.068(4) 0.058(3) 0.060(4) 0.012(3) 0.003(3) -0.008(3)
C2 0.023(3) 0.030(3) 0.040(3) 0.010(3) -0.005(2) 0.000(2)
N2 0.021(2) 0.035(3) 0.026(2) -0.007(2) 0.0044(19) -0.0088(19)
O2 0.0207(17) 0.0216(18) 0.0203(18) -0.0086(14) 0.0012(14) -0.0064(14)
Cu2 0.0218(5) 0.0289(5) 0.0671(8) -0.0066(5) 0.0078(5) -0.0121(4)
Mo2 0.0338(3) 0.0179(2) 0.0217(2) 0.00105(18) 0.0059(2) 0.00070(19)
O2W 0.148(8) 0.178(10) 0.056(5) 0.030(5) 0.036(5) 0.046(7)
C3 0.042(4) 0.125(8) 0.030(4) -0.041(4) 0.018(3) -0.054(5)
C3' 0.042(4) 0.125(8) 0.030(4) -0.041(4) 0.018(3) -0.054(5)
N3 0.022(2) 0.030(2) 0.026(2) -0.0026(19) 0.0020(19) -0.0096(19)
O3 0.044(2) 0.027(2) 0.031(2) 0.0083(17) -0.0007(19) 0.0083(18)
Cu3 0.0152(4) 0.0263(5) 0.0205(5) -0.0076(4) 0.0000(3) -0.0068(3)
Mo3 0.0360(3) 0.0411(3) 0.0201(3) 0.0006(2) -0.0086(2) 0.0091(2)
O3W 0.033(2) 0.032(2) 0.061(3) 0.007(2) 0.001(2) -0.0028(18)
C4 0.027(3) 0.047(3) 0.017(3) -0.012(2) 0.003(2) -0.016(3)
N4 0.024(2) 0.033(3) 0.018(2) -0.0004(19) 0.0014(18) -0.0101(19)
O4 0.0210(19) 0.043(2) 0.030(2) -0.0098(18) -0.0061(16) -0.0003(17)
Cu4 0.0228(3) 0.0459(4) 0.0319(4) -0.0095(3) 0.0051(3) -0.0184(3)
Mo4 0.0204(2) 0.0269(2) 0.0213(2) -0.01084(18) 0.00068(18) -0.00530(18)
C5 0.021(3) 0.044(3) 0.023(3) -0.016(2) 0.005(2) -0.008(2)
N5 0.054(3) 0.041(3) 0.026(3) 0.004(2) -0.003(2) -0.022(3)
O5 0.0267(19) 0.0156(17) 0.0208(19) -0.0019(14) 0.0032(15) 0.0006(14)
Cu5 0.0256(5) 0.0350(5) 0.0272(5) 0.0039(4) -0.0010(4) -0.0049(4)
C6 0.023(3) 0.049(4) 0.029(3) -0.012(3) 0.007(2) -0.010(3)
N6 0.025(2) 0.032(3) 0.036(3) -0.012(2) 0.003(2) 0.001(2)
O6 0.039(2) 0.042(2) 0.035(2) -0.0150(19) 0.0079(19) -0.020(2)
C7 0.033(3) 0.066(4) 0.023(3) -0.016(3) 0.005(3) -0.023(3)
N7 0.027(2) 0.024(2) 0.029(3) -0.0051(19) 0.001(2) 0.0040(19)
O7 0.049(5) 0.022(4) 0.034(5) 0.000(4) -0.012(4) 0.002(4)
C8 0.022(3) 0.025(3) 0.018(3) 0.003(2) -0.003(2) -0.005(2)
O8 0.088(7) 0.038(5) 0.028(5) 0.019(4) -0.024(5) -0.013(5)
C9 0.032(3) 0.030(3) 0.036(3) -0.010(3) 0.006(3) -0.011(2)
O9 0.022(2) 0.039(2) 0.072(3) -0.011(2) 0.008(2) -0.0100(18)
C10 0.023(3) 0.040(3) 0.025(3) -0.008(2) 0.006(2) -0.007(2)
O10 0.036(2) 0.022(2) 0.057(3) 0.0014(19) -0.005(2) 0.0037(17)
C11 0.028(3) 0.025(3) 0.029(3) 0.003(2) 0.001(2) -0.010(2)
O11 0.025(2) 0.057(3) 0.033(2) -0.020(2) 0.0071(17) -0.0203(19)
C12 0.061(4) 0.047(4) 0.034(4) 0.003(3) -0.006(3) -0.023(3)
O12 0.038(4) 0.050(4) 0.023(3) -0.014(3) 0.007(3) -0.013(3)
O12' 0.038(4) 0.050(4) 0.023(3) -0.014(3) 0.007(3) -0.013(3)
C13 0.063(5) 0.049(4) 0.033(4) 0.006(3) 0.000(3) -0.021(3)
O13 0.029(2) 0.040(2) 0.026(2) -0.0143(17) 0.0014(17) -0.0079(17)
C14 0.029(3) 0.026(3) 0.032(3) -0.003(2) 0.007(2) 0.001(2)
O14 0.029(2) 0.033(2) 0.029(2) 0.0045(17) -0.0046(17) -0.0025(17)
C15 0.027(3) 0.019(3) 0.027(3) -0.003(2) 0.003(2) 0.004(2)
O15 0.038(2) 0.048(3) 0.021(2) 0.0045(18) 0.0035(18) 0.0042(19)
C16 0.030(3) 0.042(3) 0.022(3) -0.005(2) -0.001(2) 0.002(3)
O16 0.063(3) 0.063(3) 0.022(2) 0.000(2) -0.005(2) 0.010(3)
C17 0.030(3) 0.046(4) 0.031(3) -0.011(3) -0.003(3) 0.001(3)
O17 0.054(3) 0.072(4) 0.049(3) 0.003(3) -0.023(3) 0.024(3)
C18 0.027(3) 0.022(3) 0.032(3) -0.003(2) 0.000(2) 0.006(2)
O18 0.056(3) 0.022(2) 0.051(3) -0.0024(19) 0.014(2) -0.004(2)
O19 0.059(3) 0.038(2) 0.029(2) -0.0024(19) 0.015(2) 0.004(2)
O20 0.0251(19) 0.029(2) 0.027(2) -0.0041(16) -0.0018(16) 0.0084(16)
O21 0.030(2) 0.036(2) 0.022(2) -0.0078(17) 0.0044(16) 0.0001(17)

loop_
_atom_type_symbol
_atom_type_description
_atom_type_scat_dispersion_real
_atom_type_scat_dispersion_imag
_atom_type_scat_source
C C 0.0033 0.0016 'International Tables Vol C Tables 4.2.6.8 and 6.1.1.4'
H H 0.0000 0.0000 'International Tables Vol C Tables 4.2.6.8 and 6.1.1.4'
Cu Cu 0.3201 1.2651 'International Tables Vol C Tables 4.2.6.8 and 6.1.1.4'
Mo Mo -1.6832 0.6857 'International Tables Vol C Tables 4.2.6.8 and 6.1.1.4'
N N 0.0061 0.0033 'International Tables Vol C Tables 4.2.6.8 and 6.1.1.4'
O O 0.0106 0.0060 'International Tables Vol C Tables 4.2.6.8 and 6.1.1.4'

loop_
_geom_angle_atom_site_label_1
_geom_angle_atom_site_label_2
_geom_angle_atom_site_label_3
_geom_angle
_geom_angle_site_symmetry_1
_geom_angle_site_symmetry_3
O8 C1 O7 125.6(12) . .
O8 C1 C12 115.6(11) . .
O7 C1 C12 118.6(10) . .
C5 N1 C4 117.7(5) . .
C5 N1 Cu3 130.4(4) . .
C4 N1 Cu3 111.6(4) . .
Mo1 O1 Mo2 92.57(12) . .
Mo1 O1 Mo4 92.30(12) . .
Mo2 O1 Mo4 164.84(16) . .
Mo1 O1 Mo1 104.51(13) . 2_896
Mo2 O1 Mo1 97.17(12) . 2_896
Mo4 O1 Mo1 95.49(12) . 2_896
Mo1 O1 Mo3 164.64(17) . .
Mo2 O1 Mo3 86.32(11) . .
Mo4 O1 Mo3 85.19(11) . .
Mo1 O1 Mo3 90.82(11) 2_896 .
N5 Cu1 N6 127.8(3) . .
N5 Cu1 O3W 104.7(2) . .
N6 Cu1 O3W 103.7(2) . .
N5 Cu1 O12 116.6(4) . .
N6 Cu1 O12 96.7(3) . .
O3W Cu1 O12 104.9(4) . .
N5 Cu1 O7 79.9(3) . .
N6 Cu1 O7 109.4(3) . .
O3W Cu1 O7 133.3(3) . .
O12 Cu1 O7 40.2(4) . .
O7 Cu1' C3' 32(7) . .
O7 Cu1' O12' 86.9(3) . .
C3' Cu1' O12' 55(7) . .
O7 Cu1' O3W 165.2(3) . .
C3' Cu1' O3W 147(7) . .
O12' Cu1' O3W 93.8(3) . .
O7 Cu1' N5 81.4(3) . .
C3' Cu1' N5 113(7) . .
O12' Cu1' N5 166.0(3) . .
O3W Cu1' N5 95.5(2) . .
O7 Cu1' N6 104.8(3) . .
C3' Cu1' N6 102(4) . .
O12' Cu1' N6 93.1(2) . .
O3W Cu1' N6 90.00(18) . .
N5 Cu1' N6 97.4(2) . .
O21 Mo1 O20 103.94(19) . .
O21 Mo1 O5 101.78(17) . .
O20 Mo1 O5 95.91(17) . .
O21 Mo1 O2 101.98(17) . .
O20 Mo1 O2 97.06(17) . .
O5 Mo1 O2 149.22(14) . .
O21 Mo1 O1 100.81(17) . .
O20 Mo1 O1 155.24(16) . .
O5 Mo1 O1 78.70(14) . .
O2 Mo1 O1 77.86(14) . .
O21 Mo1 O1 176.30(16) . 2_896
O20 Mo1 O1 79.75(15) . 2_896
O5 Mo1 O1 77.53(13) . 2_896
O2 Mo1 O1 77.50(13) . 2_896
O1 Mo1 O1 75.49(13) . 2_896
O21 Mo1 Mo4 92.91(14) . .
O20 Mo1 Mo4 131.24(13) . .
O5 Mo1 Mo4 35.43(10) . .
O2 Mo1 Mo4 123.99(10) . .
O1 Mo1 Mo4 46.23(9) . .
O1 Mo1 Mo4 84.44(8) 2_896 .
H1WA O1W H1WB 109.5 . .
O10 C2 O9 125.8(6) . .
O10 C2 C8 119.2(5) . .
O9 C2 C8 115.0(5) . .
C6 N2 C7 115.8(5) . .
C6 N2 Cu4 124.6(4) . .
C7 N2 Cu4 119.5(4) . .
Mo1 O2 Mo2 109.67(16) . .
Mo1 O2 Mo4 110.69(16) . 2_896
Mo2 O2 Mo4 104.31(15) . 2_896
O9 Cu2 O9 180.000(2) 2_795 .
O9 Cu2 N3 96.52(18) 2_795 .
O9 Cu2 N3 83.48(18) . .
O9 Cu2 N3 83.48(18) 2_795 2_795
O9 Cu2 N3 96.52(18) . 2_795
N3 Cu2 N3 179.999(2) . 2_795
O19 Mo2 O18 104.9(2) . .
O19 Mo2 O3 102.4(2) . .
O18 Mo2 O3 100.5(2) . .
O19 Mo2 O2 97.19(19) . .
O18 Mo2 O2 100.1(2) . .
O3 Mo2 O2 146.66(16) . .
O19 Mo2 O1 97.45(18) . .
O18 Mo2 O1 157.35(18) . .
O3 Mo2 O1 77.90(15) . .
O2 Mo2 O1 73.00(13) . .
O19 Mo2 O5 166.19(17) . 2_896
O18 Mo2 O5 85.44(18) . 2_896
O3 Mo2 O5 84.27(16) . 2_896
O2 Mo2 O5 71.59(13) . 2_896
O1 Mo2 O5 71.92(12) . 2_896
H2WA O2W H2WB 111.9 . .
O11 C3 O12 119.3(8) . .
O11 C3 C4 116.6(6) . .
O12 C3 C4 115.9(7) . .
O7 C3' O12' 135(10) . .
O7 C3' Cu1' 72(7) . .
O12' C3' Cu1' 63(6) . .
C9 N3 C8 117.8(5) . .
C9 N3 Cu2 131.3(4) . .
C8 N3 Cu2 110.8(3) . .
Mo2 O3 Mo3 117.5(2) . .
N1 Cu3 N1 180.0 . 2_785
N1 Cu3 O11 83.30(17) . .
N1 Cu3 O11 96.70(17) 2_785 .
N1 Cu3 O11 96.70(17) . 2_785
N1 Cu3 O11 83.30(17) 2_785 2_785
O11 Cu3 O11 179.999(1) . 2_785
N1 Cu3 O10 95.58(16) . 2_785
N1 Cu3 O10 84.42(16) 2_785 2_785
O11 Cu3 O10 88.75(18) . 2_785
O11 Cu3 O10 91.25(18) 2_785 2_785
N1 Cu3 O10 84.42(16) . .
N1 Cu3 O10 95.58(16) 2_785 .
O11 Cu3 O10 91.25(18) . .
O11 Cu3 O10 88.75(18) 2_785 .
O10 Cu3 O10 180.0(2) 2_785 .
O17 Mo3 O16 105.1(2) . .
O17 Mo3 O4 102.9(2) . .
O16 Mo3 O4 97.8(2) . .
O17 Mo3 O3 102.6(2) . .
O16 Mo3 O3 98.2(2) . .
O4 Mo3 O3 145.04(17) . .
O17 Mo3 O20 92.6(2) . 2_896
O16 Mo3 O20 162.26(19) . 2_896
O4 Mo3 O20 77.38(15) . 2_896
O3 Mo3 O20 77.95(16) . 2_896
O17 Mo3 O1 162.7(2) . .
O16 Mo3 O1 92.22(18) . .
O4 Mo3 O1 74.68(14) . .
O3 Mo3 O1 73.82(14) . .
O20 Mo3 O1 70.05(12) 2_896 .
Cu1 O3W Cu1' 18.91(7) . .
N1 C4 C7 121.3(5) . .
N1 C4 C3 115.1(5) . .
C7 C4 C3 123.6(5) . .
C10 N4 C11 117.0(5) . .
C10 N4 Cu4 123.0(4) . 1_455
C11 N4 Cu4 119.8(4) . 1_455
Mo4 O4 Mo3 116.38(19) . .
N2 Cu4 N4 150.7(2) . 1_655
N2 Cu4 O13 100.63(17) . .
N4 Cu4 O13 97.36(17) 1_655 .
N2 Cu4 O15 106.81(19) . 1_655
N4 Cu4 O15 95.78(18) 1_655 1_655
O13 Cu4 O15 90.95(16) . 1_655
O6 Mo4 O13 104.1(2) . .
O6 Mo4 O4 100.3(2) . .
O13 Mo4 O4 100.34(19) . .
O6 Mo4 O5 101.53(19) . .
O13 Mo4 O5 96.87(17) . .
O4 Mo4 O5 147.86(16) . .
O6 Mo4 O2 88.72(17) . 2_896
O13 Mo4 O2 165.24(16) . 2_896
O4 Mo4 O2 84.19(15) . 2_896
O5 Mo4 O2 73.05(13) . 2_896
O6 Mo4 O1 161.90(17) . .
O13 Mo4 O1 93.81(16) . .
O4 Mo4 O1 78.59(15) . .
O5 Mo4 O1 73.35(13) . .
O2 Mo4 O1 73.18(12) 2_896 .
O6 Mo4 Mo1 136.11(16) . .
O13 Mo4 Mo1 86.02(13) . .
O4 Mo4 Mo1 120.06(12) . .
O5 Mo4 Mo1 34.59(10) . .
O2 Mo4 Mo1 79.61(8) 2_896 .
O1 Mo4 Mo1 41.47(8) . .
N1 C5 C6 121.0(5) . .
N1 C5 H5 119.5 . .
C6 C5 H5 119.5 . .
C13 N5 C12 117.4(6) . .
C13 N5 Cu1 120.5(5) . .
C12 N5 Cu1 120.5(5) . .
C13 N5 Cu1' 130.6(5) . .
C12 N5 Cu1' 111.9(4) . .
Cu1 N5 Cu1' 18.23(9) . .
Mo1 O5 Mo4 109.98(16) . .
Mo1 O5 Mo2 110.47(15) . 2_896
Mo4 O5 Mo2 101.91(15) . 2_896
O14 Cu5 O14 180.0(2) . 2_686
O14 Cu5 N7 83.73(18) . .
O14 Cu5 N7 96.27(18) 2_686 .
O14 Cu5 N7 96.27(18) . 2_686
O14 Cu5 N7 83.73(18) 2_686 2_686
N7 Cu5 N7 180.0 . 2_686
N2 C6 C5 122.1(5) . .
N2 C6 H6 118.9 . .
C5 C6 H6 118.9 . .
C17 N6 C14 117.4(5) . .
C17 N6 Cu1 117.1(4) . .
C14 N6 Cu1 124.1(4) . .
C17 N6 Cu1' 126.1(4) . .
C14 N6 Cu1' 116.5(4) . .
Cu1 N6 Cu1' 14.41(8) . .
N2 C7 C4 122.0(5) . .
N2 C7 H7 119.0 . .
C4 C7 H7 119.0 . .
C16 N7 C15 118.5(5) . .
C16 N7 Cu5 129.9(4) . .
C15 N7 Cu5 111.6(4) . .
C3' O7 C1 163(9) . .
C3' O7 O12 19(10) . .
C1 O7 O12 166.1(10) . .
C3' O7 Cu1' 76(10) . .
C1 O7 Cu1' 115.8(8) . .
O12 O7 Cu1' 56.9(5) . .
C3' O7 Cu1 88(10) . .
C1 O7 Cu1 106.4(8) . .
O12 O7 Cu1 69.3(5) . .
Cu1' O7 Cu1 16.73(10) . .
N3 C8 C11 121.3(5) . .
N3 C8 C2 115.1(5) . .
C11 C8 C2 123.6(5) . .
N3 C9 C10 120.6(5) . .
N3 C9 H9 119.7 . .
C10 C9 H9 119.7 . .
C2 O9 Cu2 115.3(4) . .
N4 C10 C9 121.8(5) . .
N4 C10 H10 119.1 . .
C9 C10 H10 119.1 . .
C2 O10 Cu3 135.6(4) . .
N4 C11 C8 121.4(5) . .
N4 C11 H11 119.3 . .
C8 C11 H11 119.3 . .
C3 O11 Cu3 113.2(4) . .
N5 C12 C13 120.3(6) . 2_796
N5 C12 C1 111.2(7) . .
C13 C12 C1 128.3(7) 2_796 .
C3 O12 O7 138.8(11) . .
C3 O12 Cu1 145.8(9) . .
O7 O12 Cu1 70.5(5) . .
C3' O12' Cu1' 62(5) . .
N5 C13 C12 122.4(6) . 2_796
N5 C13 H13 118.8 . .
C12 C13 H13 118.8 2_796 .
Mo4 O13 Cu4 155.3(2) . .
N6 C14 C15 121.1(6) . .
N6 C14 H14 119.5 . .
C15 C14 H14 119.5 . .
C18 O14 Cu5 114.2(4) . .
N7 C15 C14 120.6(5) . .
N7 C15 C18 114.9(5) . .
C14 C15 C18 124.5(5) . .
C18 O15 Cu4 131.2(4) . 1_455
N7 C16 C17 120.2(6) . .
N7 C16 H16 119.9 . .
C17 C16 H16 119.9 . .
N6 C17 C16 122.3(6) . .
N6 C17 H17 118.9 . .
C16 C17 H17 118.9 . .
O15 C18 O14 125.8(5) . .
O15 C18 C15 118.8(5) . .
O14 C18 C15 115.4(5) . .
Mo1 O20 Mo3 119.35(18) . 2_896

loop_
_geom_bond_atom_site_label_1
_geom_bond_atom_site_label_2
_geom_bond_distance
_geom_bond_site_symmetry_2
C1 O8 1.210(15) .
C1 O7 1.280(15) .
C1 C12 1.546(15) .
N1 C5 1.321(7) .
N1 C4 1.325(7) .
N1 Cu3 1.971(4) .
O1 Mo1 2.134(3) .
O1 Mo2 2.320(3) .
O1 Mo4 2.326(3) .
O1 Mo1 2.413(3) 2_896
O1 Mo3 2.449(3) .
Cu1 N5 1.847(6) .
Cu1 N6 1.883(5) .
Cu1 O3W 2.094(5) .
Cu1 O12 2.237(11) .
Cu1 O7 2.255(9) .
Cu1' O7 1.933(8) .
Cu1' C3' 1.97(15) .
Cu1' O12' 1.975(8) .
Cu1' O3W 2.094(5) .
Cu1' N5 2.128(6) .
Cu1' N6 2.327(5) .
Mo1 O21 1.676(4) .
Mo1 O20 1.734(4) .
Mo1 O5 1.945(4) .
Mo1 O2 1.957(3) .
Mo1 O1 2.413(3) 2_896
Mo1 Mo4 3.2191(6) .
O1W H1WA 0.8499 .
O1W H1WB 0.8500 .
C2 O10 1.235(7) .
C2 O9 1.265(7) .
C2 C8 1.510(8) .
N2 C6 1.331(7) .
N2 C7 1.342(7) .
N2 Cu4 1.934(4) .
O2 Mo2 1.984(4) .
O2 Mo4 2.301(3) 2_896
Cu2 O9 1.945(4) 2_795
Cu2 O9 1.945(4) .
Cu2 N3 1.988(4) .
Cu2 N3 1.988(4) 2_795
Mo2 O19 1.696(4) .
Mo2 O18 1.714(4) .
Mo2 O3 1.883(4) .
Mo2 O5 2.367(4) 2_896
O2W H2WA 1.0374 .
O2W H2WB 0.8498 .
C3 O11 1.251(8) .
C3 O12 1.345(14) .
C3 C4 1.502(8) .
C3' O7 1.1(2) .
C3' O12' 1.8(2) .
N3 C9 1.326(7) .
N3 C8 1.344(7) .
O3 Mo3 1.935(4) .
Cu3 N1 1.971(4) 2_785
Cu3 O11 1.983(4) .
Cu3 O11 1.983(4) 2_785
Cu3 O10 2.350(4) 2_785
Cu3 O10 2.350(4) .
Mo3 O17 1.690(5) .
Mo3 O16 1.693(5) .
Mo3 O4 1.925(4) .
Mo3 O20 2.265(4) 2_896
C4 C7 1.362(8) .
N4 C10 1.329(7) .
N4 C11 1.347(7) .
N4 Cu4 1.940(4) 1_455
O4 Mo4 1.879(4) .
Cu4 N4 1.940(4) 1_655
Cu4 O13 2.146(4) .
Cu4 O15 2.248(4) 1_655
Mo4 O6 1.702(4) .
Mo4 O13 1.712(4) .
Mo4 O5 1.986(4) .
Mo4 O2 2.301(3) 2_896
C5 C6 1.374(8) .
C5 H5 0.9300 .
N5 C13 1.329(9) .
N5 C12 1.339(9) .
O5 Mo2 2.367(3) 2_896
Cu5 O14 1.950(4) .
Cu5 O14 1.950(4) 2_686
Cu5 N7 1.965(5) .
Cu5 N7 1.965(5) 2_686
C6 H6 0.9300 .
N6 C17 1.322(8) .
N6 C14 1.342(8) .
C7 H7 0.9300 .
N7 C16 1.326(7) .
N7 C15 1.344(7) .
O7 O12 1.544(15) .
C8 C11 1.359(7) .
C9 C10 1.384(8) .
C9 H9 0.9300 .
C10 H10 0.9300 .
C11 H11 0.9300 .
C12 C13 1.396(10) 2_796
C13 C12 1.396(10) 2_796
C13 H13 0.9300 .
C14 C15 1.379(8) .
C14 H14 0.9300 .
O14 C18 1.282(7) .
C15 C18 1.496(8) .
O15 C18 1.238(7) .
O15 Cu4 2.248(4) 1_455
C16 C17 1.382(9) .
C16 H16 0.9300 .
C17 H17 0.9300 .
O20 Mo3 2.265(4) 2_896

loop_
_geom_torsion_atom_site_label_1
_geom_torsion_atom_site_label_2
_geom_torsion_atom_site_label_3
_geom_torsion_atom_site_label_4
_geom_torsion
_geom_torsion_site_symmetry_1
_geom_torsion_site_symmetry_4
Mo2 O1 Mo1 O21 -82.03(17) . .
Mo4 O1 Mo1 O21 83.61(17) . .
Mo1 O1 Mo1 O21 179.88(17) 2_896 .
Mo3 O1 Mo1 O21 3.4(7) . .
Mo2 O1 Mo1 O20 98.5(4) . .
Mo4 O1 Mo1 O20 -95.9(4) . .
Mo1 O1 Mo1 O20 0.4(4) 2_896 .
Mo3 O1 Mo1 O20 -176.1(5) . .
Mo2 O1 Mo1 O5 177.96(15) . .
Mo4 O1 Mo1 O5 -16.40(13) . .
Mo1 O1 Mo1 O5 79.88(15) 2_896 .
Mo3 O1 Mo1 O5 -96.6(6) . .
Mo2 O1 Mo1 O2 18.05(13) . .
Mo4 O1 Mo1 O2 -176.31(15) . .
Mo1 O1 Mo1 O2 -80.04(15) 2_896 .
Mo3 O1 Mo1 O2 103.5(6) . .
Mo2 O1 Mo1 O1 98.09(14) . 2_896
Mo4 O1 Mo1 O1 -96.27(14) . 2_896
Mo1 O1 Mo1 O1 0.001(3) 2_896 2_896
Mo3 O1 Mo1 O1 -176.4(7) . 2_896
Mo2 O1 Mo1 Mo4 -165.64(17) . .
Mo1 O1 Mo1 Mo4 96.28(15) 2_896 .
Mo3 O1 Mo1 Mo4 -80.2(6) . .
O21 Mo1 O2 Mo2 76.0(2) . .
O20 Mo1 O2 Mo2 -178.03(18) . .
O5 Mo1 O2 Mo2 -63.8(3) . .
O1 Mo1 O2 Mo2 -22.61(15) . .
O1 Mo1 O2 Mo2 -100.21(17) 2_896 .
Mo4 Mo1 O2 Mo2 -25.8(2) . .
O21 Mo1 O2 Mo4 -169.40(18) . 2_896
O20 Mo1 O2 Mo4 -63.47(19) . 2_896
O5 Mo1 O2 Mo4 50.8(3) . 2_896
O1 Mo1 O2 Mo4 91.95(16) . 2_896
O1 Mo1 O2 Mo4 14.35(14) 2_896 2_896
Mo4 Mo1 O2 Mo4 88.74(15) . 2_896
Mo1 O2 Mo2 O19 -74.4(2) . .
Mo4 O2 Mo2 O19 167.0(2) 2_896 .
Mo1 O2 Mo2 O18 179.0(2) . .
Mo4 O2 Mo2 O18 60.4(2) 2_896 .
Mo1 O2 Mo2 O3 51.5(4) . .
Mo4 O2 Mo2 O3 -67.1(3) 2_896 .
Mo1 O2 Mo2 O1 21.19(15) . .
Mo4 O2 Mo2 O1 -97.40(15) 2_896 .
Mo1 O2 Mo2 O5 97.28(17) . 2_896
Mo4 O2 Mo2 O5 -21.30(12) 2_896 2_896
Mo1 O1 Mo2 O19 77.1(2) . .
Mo4 O1 Mo2 O19 -31.6(6) . .
Mo1 O1 Mo2 O19 -177.96(19) 2_896 .
Mo3 O1 Mo2 O19 -87.59(19) . .
Mo1 O1 Mo2 O18 -93.4(5) . .
Mo4 O1 Mo2 O18 158.0(6) . .
Mo1 O1 Mo2 O18 11.6(5) 2_896 .
Mo3 O1 Mo2 O18 102.0(5) . .
Mo1 O1 Mo2 O3 178.26(17) . .
Mo4 O1 Mo2 O3 69.6(6) . .
Mo1 O1 Mo2 O3 -76.77(16) 2_896 .
Mo3 O1 Mo2 O3 13.60(15) . .
Mo1 O1 Mo2 O2 -18.21(13) . .
Mo4 O1 Mo2 O2 -126.8(6) . .
Mo1 O1 Mo2 O2 86.76(14) 2_896 .
Mo3 O1 Mo2 O2 177.13(14) . .
Mo1 O1 Mo2 O5 -93.88(13) . 2_896
Mo4 O1 Mo2 O5 157.5(6) . 2_896
Mo1 O1 Mo2 O5 11.09(11) 2_896 2_896
Mo3 O1 Mo2 O5 101.46(12) . 2_896
O12' Cu1' C3' O7 -176(9) . .
O3W Cu1' C3' O7 -152(5) . .
N5 Cu1' C3' O7 -5(8) . .
N6 Cu1' C3' O7 99(6) . .
O7 Cu1' C3' O12' 176(9) . .
O3W Cu1' C3' O12' 23(9) . .
N5 Cu1' C3' O12' 171.1(12) . .
N6 Cu1' C3' O12' -85(3) . .
O9 Cu2 N3 C9 -4.3(6) 2_795 .
O9 Cu2 N3 C9 175.7(6) . .
N3 Cu2 N3 C9 -148(43) 2_795 .
O9 Cu2 N3 C8 -179.6(4) 2_795 .
O9 Cu2 N3 C8 0.4(4) . .
N3 Cu2 N3 C8 37(43) 2_795 .
O19 Mo2 O3 Mo3 75.5(3) . .
O18 Mo2 O3 Mo3 -176.5(2) . .
O2 Mo2 O3 Mo3 -49.1(4) . .
O1 Mo2 O3 Mo3 -19.6(2) . .
O5 Mo2 O3 Mo3 -92.2(2) 2_896 .
C5 N1 Cu3 N1 23(63) . 2_785
C4 N1 Cu3 N1 -164(63) . 2_785
C5 N1 Cu3 O11 -175.3(5) . .
C4 N1 Cu3 O11 -2.3(4) . .
C5 N1 Cu3 O11 4.7(5) . 2_785
C4 N1 Cu3 O11 177.7(4) . 2_785
C5 N1 Cu3 O10 96.6(5) . 2_785
C4 N1 Cu3 O10 -90.4(4) . 2_785
C5 N1 Cu3 O10 -83.4(5) . .
C4 N1 Cu3 O10 89.6(4) . .
Mo2 O3 Mo3 O17 -178.7(3) . .
Mo2 O3 Mo3 O16 -71.1(3) . .
Mo2 O3 Mo3 O4 45.3(4) . .
Mo2 O3 Mo3 O20 91.3(2) . 2_896
Mo2 O3 Mo3 O1 18.84(19) . .
Mo1 O1 Mo3 O17 180.0(8) . .
Mo2 O1 Mo3 O17 -93.7(8) . .
Mo4 O1 Mo3 O17 98.9(8) . .
Mo1 O1 Mo3 O17 3.4(8) 2_896 .
Mo1 O1 Mo3 O16 -1.9(7) . .
Mo2 O1 Mo3 O16 84.4(2) . .
Mo4 O1 Mo3 O16 -83.0(2) . .
Mo1 O1 Mo3 O16 -178.5(2) 2_896 .
Mo1 O1 Mo3 O4 95.6(6) . .
Mo2 O1 Mo3 O4 -178.11(16) . .
Mo4 O1 Mo3 O4 14.46(14) . .
Mo1 O1 Mo3 O4 -80.98(15) 2_896 .
Mo1 O1 Mo3 O3 -99.8(6) . .
Mo2 O1 Mo3 O3 -13.48(14) . .
Mo4 O1 Mo3 O3 179.10(16) . .
Mo1 O1 Mo3 O3 83.65(15) 2_896 .
Mo1 O1 Mo3 O20 177.5(7) . 2_896
Mo2 O1 Mo3 O20 -96.24(14) . 2_896
Mo4 O1 Mo3 O20 96.33(14) . 2_896
Mo1 O1 Mo3 O20 0.89(12) 2_896 2_896
N5 Cu1 O3W Cu1' -102.8(3) . .
N6 Cu1 O3W Cu1' 121.5(3) . .
O12 Cu1 O3W Cu1' 20.5(4) . .
O7 Cu1 O3W Cu1' -12.9(4) . .
O7 Cu1' O3W Cu1 132.4(12) . .
C3' Cu1' O3W Cu1 -154(8) . .
O12' Cu1' O3W Cu1 -135.2(3) . .
N5 Cu1' O3W Cu1 55.3(3) . .
N6 Cu1' O3W Cu1 -42.1(3) . .
C5 N1 C4 C7 0.1(9) . .
Cu3 N1 C4 C7 -173.8(5) . .
C5 N1 C4 C3 178.7(7) . .
Cu3 N1 C4 C3 4.7(8) . .
O11 C3 C4 N1 -5.8(12) . .
O12 C3 C4 N1 -154.2(9) . .
O11 C3 C4 C7 172.7(8) . .
O12 C3 C4 C7 24.3(14) . .
O17 Mo3 O4 Mo4 177.6(2) . .
O16 Mo3 O4 Mo4 70.0(3) . .
O3 Mo3 O4 Mo4 -46.5(4) . .
O20 Mo3 O4 Mo4 -92.6(2) 2_896 .
O1 Mo3 O4 Mo4 -20.12(18) . .
C6 N2 Cu4 N4 37.8(7) . 1_655
C7 N2 Cu4 N4 -144.5(5) . 1_655
C6 N2 Cu4 O13 164.7(5) . .
C7 N2 Cu4 O13 -17.6(5) . .
C6 N2 Cu4 O15 -101.1(5) . 1_655
C7 N2 Cu4 O15 76.6(5) . 1_655
Mo3 O4 Mo4 O6 -177.5(2) . .
Mo3 O4 Mo4 O13 -71.0(2) . .
Mo3 O4 Mo4 O5 50.3(4) . .
Mo3 O4 Mo4 O2 94.8(2) . 2_896
Mo3 O4 Mo4 O1 20.87(19) . .
Mo3 O4 Mo4 Mo1 20.4(3) . .
Mo1 O1 Mo4 O6 92.4(6) . .
Mo2 O1 Mo4 O6 -159.0(6) . .
Mo1 O1 Mo4 O6 -12.5(6) 2_896 .
Mo3 O1 Mo4 O6 -102.8(6) . .
Mo1 O1 Mo4 O13 -79.60(17) . .
Mo2 O1 Mo4 O13 29.1(6) . .
Mo1 O1 Mo4 O13 175.58(16) 2_896 .
Mo3 O1 Mo4 O13 85.21(16) . .
Mo1 O1 Mo4 O4 -179.40(17) . .
Mo2 O1 Mo4 O4 -70.7(6) . .
Mo1 O1 Mo4 O4 75.78(15) 2_896 .
Mo3 O1 Mo4 O4 -14.59(14) . .
Mo1 O1 Mo4 O5 16.44(13) . .
Mo2 O1 Mo4 O5 125.1(6) . .
Mo1 O1 Mo4 O5 -88.38(14) 2_896 .
Mo3 O1 Mo4 O5 -178.75(14) . .
Mo1 O1 Mo4 O2 93.29(14) . 2_896
Mo2 O1 Mo4 O2 -158.0(6) . 2_896
Mo1 O1 Mo4 O2 -11.53(11) 2_896 2_896
Mo3 O1 Mo4 O2 -101.90(12) . 2_896
Mo2 O1 Mo4 Mo1 108.7(6) . .
Mo1 O1 Mo4 Mo1 -104.82(14) 2_896 .
Mo3 O1 Mo4 Mo1 164.81(17) . .
O21 Mo1 Mo4 O6 104.4(2) . .
O20 Mo1 Mo4 O6 -7.0(3) . .
O5 Mo1 Mo4 O6 -1.9(3) . .
O2 Mo1 Mo4 O6 -149.0(2) . .
O1 Mo1 Mo4 O6 -153.4(2) . .
O1 Mo1 Mo4 O6 -78.2(2) 2_896 .
O21 Mo1 Mo4 O13 -1.87(19) . .
O20 Mo1 Mo4 O13 -113.3(2) . .
O5 Mo1 Mo4 O13 -108.2(2) . .
O2 Mo1 Mo4 O13 104.68(19) . .
O1 Mo1 Mo4 O13 100.33(19) . .
O1 Mo1 Mo4 O13 175.54(16) 2_896 .
O21 Mo1 Mo4 O4 -101.5(2) . .
O20 Mo1 Mo4 O4 147.0(2) . .
O5 Mo1 Mo4 O4 152.1(2) . .
O2 Mo1 Mo4 O4 5.03(19) . .
O1 Mo1 Mo4 O4 0.68(19) . .
O1 Mo1 Mo4 O4 75.89(16) 2_896 .
O21 Mo1 Mo4 O5 106.3(2) . .
O20 Mo1 Mo4 O5 -5.1(2) . .
O2 Mo1 Mo4 O5 -147.1(2) . .
O1 Mo1 Mo4 O5 -151.5(2) . .
O1 Mo1 Mo4 O5 -76.26(19) 2_896 .
O21 Mo1 Mo4 O2 -178.52(17) . 2_896
O20 Mo1 Mo4 O2 70.05(19) . 2_896
O5 Mo1 Mo4 O2 75.2(2) . 2_896
O2 Mo1 Mo4 O2 -71.96(18) . 2_896
O1 Mo1 Mo4 O2 -76.31(15) . 2_896
O1 Mo1 Mo4 O2 -1.11(12) 2_896 2_896
O21 Mo1 Mo4 O1 -102.20(19) . .
O20 Mo1 Mo4 O1 146.4(2) . .
O5 Mo1 Mo4 O1 151.5(2) . .
O2 Mo1 Mo4 O1 4.35(17) . .
O1 Mo1 Mo4 O1 75.21(17) 2_896 .
C4 N1 C5 C6 -0.2(9) . .
Cu3 N1 C5 C6 172.4(5) . .
N6 Cu1 N5 C13 76.0(7) . .
O3W Cu1 N5 C13 -44.9(6) . .
O12 Cu1 N5 C13 -160.3(6) . .
O7 Cu1 N5 C13 -177.2(6) . .
N6 Cu1 N5 C12 -89.1(6) . .
O3W Cu1 N5 C12 150.0(5) . .
O12 Cu1 N5 C12 34.6(7) . .
O7 Cu1 N5 C12 17.7(6) . .
N6 Cu1 N5 Cu1' -155.2(5) . .
O3W Cu1 N5 Cu1' 83.9(3) . .
O12 Cu1 N5 Cu1' -31.6(4) . .
O7 Cu1 N5 Cu1' -48.5(4) . .
O7 Cu1' N5 C13 -178.2(7) . .
C3' Cu1' N5 C13 -176(4) . .
O12' Cu1' N5 C13 -144.0(11) . .
O3W Cu1' N5 C13 -12.8(7) . .
N6 Cu1' N5 C13 77.9(6) . .
O7 Cu1' N5 C12 -2.3(5) . .
C3' Cu1' N5 C12 0(4) . .
O12' Cu1' N5 C12 31.9(14) . .
O3W Cu1' N5 C12 163.1(5) . .
N6 Cu1' N5 C12 -106.2(5) . .
O7 Cu1' N5 Cu1 119.6(4) . .
C3' Cu1' N5 Cu1 122(4) . .
O12' Cu1' N5 Cu1 153.8(12) . .
O3W Cu1' N5 Cu1 -75.0(3) . .
N6 Cu1' N5 Cu1 15.7(3) . .
O21 Mo1 O5 Mo4 -78.3(2) . .
O20 Mo1 O5 Mo4 176.14(18) . .
O2 Mo1 O5 Mo4 61.6(3) . .
O1 Mo1 O5 Mo4 20.59(16) . .
O1 Mo1 O5 Mo4 98.03(17) 2_896 .
O21 Mo1 O5 Mo2 170.03(18) . 2_896
O20 Mo1 O5 Mo2 64.42(18) . 2_896
O2 Mo1 O5 Mo2 -50.1(3) . 2_896
O1 Mo1 O5 Mo2 -91.13(16) . 2_896
O1 Mo1 O5 Mo2 -13.69(13) 2_896 2_896
Mo4 Mo1 O5 Mo2 -111.7(2) . 2_896
O6 Mo4 O5 Mo1 178.64(19) . .
O13 Mo4 O5 Mo1 72.7(2) . .
O4 Mo4 O5 Mo1 -49.5(4) . .
O2 Mo4 O5 Mo1 -96.30(17) 2_896 .
O1 Mo4 O5 Mo1 -19.28(15) . .
O6 Mo4 O5 Mo2 -64.17(19) . 2_896
O13 Mo4 O5 Mo2 -170.15(17) . 2_896
O4 Mo4 O5 Mo2 67.7(3) . 2_896
O2 Mo4 O5 Mo2 20.89(12) 2_896 2_896
O1 Mo4 O5 Mo2 97.91(14) . 2_896
Mo1 Mo4 O5 Mo2 117.2(2) . 2_896
C7 N2 C6 C5 1.5(9) . .
Cu4 N2 C6 C5 179.2(5) . .
N1 C5 C6 N2 -0.6(10) . .
N5 Cu1 N6 C17 -77.1(5) . .
O3W Cu1 N6 C17 44.3(5) . .
O12 Cu1 N6 C17 151.5(5) . .
O7 Cu1 N6 C17 -169.2(5) . .
N5 Cu1 N6 C14 89.1(5) . .
O3W Cu1 N6 C14 -149.6(4) . .
O12 Cu1 N6 C14 -42.3(6) . .
O7 Cu1 N6 C14 -3.0(5) . .
N5 Cu1 N6 Cu1' 151.2(5) . .
O3W Cu1 N6 Cu1' -87.5(4) . .
O12 Cu1 N6 Cu1' 19.7(5) . .
O7 Cu1 N6 Cu1' 59.0(4) . .
O7 Cu1' N6 C17 -157.8(5) . .
C3' Cu1' N6 C17 170(7) . .
O12' Cu1' N6 C17 114.6(5) . .
O3W Cu1' N6 C17 20.8(5) . .
N5 Cu1' N6 C17 -74.7(5) . .
O7 Cu1' N6 C14 22.6(5) . .
C3' Cu1' N6 C14 -10(7) . .
O12' Cu1' N6 C14 -65.0(5) . .
O3W Cu1' N6 C14 -158.8(4) . .
N5 Cu1' N6 C14 105.7(4) . .
O7 Cu1' N6 Cu1 -102.5(5) . .
C3' Cu1' N6 Cu1 -135(7) . .
O12' Cu1' N6 Cu1 169.9(5) . .
O3W Cu1' N6 Cu1 76.0(4) . .
N5 Cu1' N6 Cu1 -19.5(4) . .
C6 N2 C7 C4 -1.5(10) . .
Cu4 N2 C7 C4 -179.4(5) . .
N1 C4 C7 N2 0.8(11) . .
C3 C4 C7 N2 -177.6(7) . .
O14 Cu5 N7 C16 178.4(5) . .
O14 Cu5 N7 C16 -1.6(5) 2_686 .
N7 Cu5 N7 C16 9(100) 2_686 .
O14 Cu5 N7 C15 -3.1(4) . .
O14 Cu5 N7 C15 176.9(4) 2_686 .
N7 Cu5 N7 C15 -172(100) 2_686 .
O12' C3' O7 C1 131(26) . .
Cu1' C3' O7 C1 136(29) . .
O12' C3' O7 O12 -3(8) . .
Cu1' C3' O7 O12 2(19) . .
O12' C3' O7 Cu1' -5(11) . .
O12' C3' O7 Cu1 -18(12) . .
Cu1' C3' O7 Cu1 -12.1(15) . .
O8 C1 O7 C3' 40(31) . .
C12 C1 O7 C3' -145(31) . .
O8 C1 O7 O12 118(4) . .
C12 C1 O7 O12 -68(5) . .
O8 C1 O7 Cu1' 172.5(11) . .
C12 C1 O7 Cu1' -12.9(14) . .
O8 C1 O7 Cu1 -172.6(12) . .
C12 C1 O7 Cu1 2.0(12) . .
O12' Cu1' O7 C3' 4(7) . .
O3W Cu1' O7 C3' 97(7) . .
N5 Cu1' O7 C3' 176(7) . .
N6 Cu1' O7 C3' -89(7) . .
C3' Cu1' O7 C1 -167(7) . .
O12' Cu1' O7 C1 -163.8(9) . .
O3W Cu1' O7 C1 -70.5(16) . .
N5 Cu1' O7 C1 8.4(9) . .
N6 Cu1' O7 C1 103.8(9) . .
C3' Cu1' O7 O12 -1(7) . .
O12' Cu1' O7 O12 2.7(6) . .
O3W Cu1' O7 O12 96.0(12) . .
N5 Cu1' O7 O12 174.8(6) . .
N6 Cu1' O7 O12 -89.7(6) . .
C3' Cu1' O7 Cu1 134(7) . .
O12' Cu1' O7 Cu1 137.2(4) . .
O3W Cu1' O7 Cu1 -129.5(12) . .
N5 Cu1' O7 Cu1 -50.7(3) . .
N6 Cu1' O7 Cu1 44.8(3) . .
N5 Cu1 O7 C3' 161(7) . .
N6 Cu1 O7 C3' -72(7) . .
O3W Cu1 O7 C3' 60(7) . .
O12 Cu1 O7 C3' 5(8) . .
N5 Cu1 O7 C1 -9.9(8) . .
N6 Cu1 O7 C1 116.8(8) . .
O3W Cu1 O7 C1 -110.6(8) . .
O12 Cu1 O7 C1 -166.1(10) . .
N5 Cu1 O7 O12 156.2(6) . .
N6 Cu1 O7 O12 -77.1(6) . .
O3W Cu1 O7 O12 55.5(6) . .
N5 Cu1 O7 Cu1' 116.5(4) . .
N6 Cu1 O7 Cu1' -116.8(4) . .
O3W Cu1 O7 Cu1' 15.8(4) . .
O12 Cu1 O7 Cu1' -39.7(5) . .
C9 N3 C8 C11 0.5(8) . .
Cu2 N3 C8 C11 176.4(4) . .
C9 N3 C8 C2 -179.6(5) . .
Cu2 N3 C8 C2 -3.7(6) . .
O10 C2 C8 N3 -173.3(5) . .
O9 C2 C8 N3 6.8(7) . .
O10 C2 C8 C11 6.6(9) . .
O9 C2 C8 C11 -173.3(6) . .
C8 N3 C9 C10 1.2(8) . .
Cu2 N3 C9 C10 -173.7(4) . .
O10 C2 O9 Cu2 173.8(5) . .
C8 C2 O9 Cu2 -6.3(7) . .
O9 Cu2 O9 C2 2(67) 2_795 .
N3 Cu2 O9 C2 3.5(5) . .
N3 Cu2 O9 C2 -176.5(5) 2_795 .
C11 N4 C10 C9 -0.9(8) . .
Cu4 N4 C10 C9 173.2(5) 1_455 .
N3 C9 C10 N4 -1.0(9) . .
O9 C2 O10 Cu3 88.5(8) . .
C8 C2 O10 Cu3 -91.5(6) . .
N1 Cu3 O10 C2 -65.8(6) . .
N1 Cu3 O10 C2 114.2(6) 2_785 .
O11 Cu3 O10 C2 17.3(6) . .
O11 Cu3 O10 C2 -162.7(6) 2_785 .
O10 Cu3 O10 C2 172(13) 2_785 .
C10 N4 C11 C8 2.5(8) . .
Cu4 N4 C11 C8 -171.8(4) 1_455 .
N3 C8 C11 N4 -2.4(8) . .
C2 C8 C11 N4 177.7(5) . .
O12 C3 O11 Cu3 150.9(8) . .
C4 C3 O11 Cu3 3.6(11) . .
N1 Cu3 O11 C3 -0.9(6) . .
N1 Cu3 O11 C3 179.1(6) 2_785 .
O11 Cu3 O11 C3 163(32) 2_785 .
O10 Cu3 O11 C3 94.9(6) 2_785 .
O10 Cu3 O11 C3 -85.1(6) . .
C13 N5 C12 C13 -0.9(12) . 2_796
Cu1 N5 C12 C13 164.6(5) . 2_796
Cu1' N5 C12 C13 -177.4(6) . 2_796
C13 N5 C12 C1 173.4(7) . .
Cu1 N5 C12 C1 -21.0(9) . .
Cu1' N5 C12 C1 -3.1(8) . .
O8 C1 C12 N5 -174.3(10) . .
O7 C1 C12 N5 10.5(13) . .
O8 C1 C12 C13 -0.5(16) . 2_796
O7 C1 C12 C13 -175.7(9) . 2_796
O11 C3 O12 O7 -69.4(17) . .
C4 C3 O12 O7 78.1(16) . .
O11 C3 O12 Cu1 71.9(19) . .
C4 C3 O12 Cu1 -140.6(12) . .
C3' O7 O12 C3 -6(21) . .
C1 O7 O12 C3 -128(4) . .
Cu1' O7 O12 C3 170.8(15) . .
Cu1 O7 O12 C3 158.2(14) . .
C3' O7 O12 Cu1 -165(22) . .
C1 O7 O12 Cu1 74(4) . .
Cu1' O7 O12 Cu1 12.69(15) . .
N5 Cu1 O12 C3 179.5(14) . .
N6 Cu1 O12 C3 -42.0(15) . .
O3W Cu1 O12 C3 64.2(15) . .
O7 Cu1 O12 C3 -154.1(18) . .
N5 Cu1 O12 O7 -26.3(6) . .
N6 Cu1 O12 O7 112.2(5) . .
O3W Cu1 O12 O7 -141.6(5) . .
O7 C3' O12' Cu1' 6(12) . .
O7 Cu1' O12' C3' -2(5) . .
O3W Cu1' O12' C3' -167(5) . .
N5 Cu1' O12' C3' -36(5) . .
N6 Cu1' O12' C3' 102(5) . .
C12 N5 C13 C12 1.0(12) . 2_796
Cu1 N5 C13 C12 -164.6(6) . 2_796
Cu1' N5 C13 C12 176.7(5) . 2_796
O6 Mo4 O13 Cu4 -25.2(6) . .
O4 Mo4 O13 Cu4 -128.7(5) . .
O5 Mo4 O13 Cu4 78.5(6) . .
O2 Mo4 O13 Cu4 124.5(6) 2_896 .
O1 Mo4 O13 Cu4 152.2(5) . .
Mo1 Mo4 O13 Cu4 111.4(5) . .
N2 Cu4 O13 Mo4 58.9(6) . .
N4 Cu4 O13 Mo4 -144.4(6) 1_655 .
O15 Cu4 O13 Mo4 -48.4(6) 1_655 .
C17 N6 C14 C15 1.5(8) . .
Cu1 N6 C14 C15 -164.7(4) . .
Cu1' N6 C14 C15 -178.9(4) . .
O14 Cu5 O14 C18 134(100) 2_686 .
N7 Cu5 O14 C18 4.7(4) . .
N7 Cu5 O14 C18 -175.3(4) 2_686 .
C16 N7 C15 C14 0.7(8) . .
Cu5 N7 C15 C14 -178.0(4) . .
C16 N7 C15 C18 -179.9(5) . .
Cu5 N7 C15 C18 1.4(5) . .
N6 C14 C15 N7 -1.6(8) . .
N6 C14 C15 C18 179.1(5) . .
C15 N7 C16 C17 0.3(8) . .
Cu5 N7 C16 C17 178.7(4) . .
C14 N6 C17 C16 -0.5(9) . .
Cu1 N6 C17 C16 166.6(5) . .
Cu1' N6 C17 C16 179.9(4) . .
N7 C16 C17 N6 -0.4(9) . .
Cu4 O15 C18 O14 52.9(8) 1_455 .
Cu4 O15 C18 C15 -127.6(5) 1_455 .
Cu5 O14 C18 O15 174.5(5) . .
Cu5 O14 C18 C15 -5.0(6) . .
N7 C15 C18 O15 -177.2(5) . .
C14 C15 C18 O15 2.2(8) . .
N7 C15 C18 O14 2.4(7) . .
C14 C15 C18 O14 -178.2(5) . .
O21 Mo1 O20 Mo3 178.8(2) . 2_896
O5 Mo1 O20 Mo3 -77.5(2) . 2_896
O2 Mo1 O20 Mo3 74.5(2) . 2_896
O1 Mo1 O20 Mo3 -1.8(5) . 2_896
O1 Mo1 O20 Mo3 -1.38(18) 2_896 2_896
Mo4 Mo1 O20 Mo3 -74.6(2) . 2_896
